data_9004049
loop_
_publ_author_name
'Hassan, I.'
'Antao, S. M.'
'Parise, J. B.'

_publ_section_title
;
 Cancrinite: Crystal structure, phase transitions, and
 dehydration behaviour with temperature
 Sample: T = 602 C
;
_journal_name_full 'American Mineralogist'
_journal_page_first 1117
_journal_page_last 1124
_journal_paper_doi 10.2138/am.2006.2013
_journal_volume 91
_journal_year 2006
_chemical_compound_source 'Dungannon Township, Bancroft, Ontario, Canada'
_chemical_formula_sum 'C0.76 H1.78 Al3 Ca0.75 Na3.01 O14.31 Si3'
_chemical_name_mineral Cancrinite
_space_group_IT_number 173
_symmetry_space_group_name_Hall 'P 6c'
_symmetry_space_group_name_H-M 'P 63'
_cell_angle_alpha 90
_cell_angle_beta 90
_cell_angle_gamma 120
_cell_formula_units_Z 2
_cell_length_a 12.6631
_cell_length_b 12.6631
_cell_length_c 5.1753
_cell_volume 718.698
_database_code_amcsd 0004173
_diffrn_ambient_temperature 875.15
_exptl_crystal_density_diffrn 2.331
_cod_original_formula_sum 'Na3.01 Ca.75 Al3 Si3 C.76 O14.31 H1.78'
_cod_database_code 9004049

loop_
_space_group_symop_operation_xyz
x,y,z
x-y,x,1/2+z
-y,x-y,z
-x,-y,1/2+z
-x+y,-x,z
y,-x+y,1/2+z

loop_
_atom_site_label
_atom_site_fract_x
_atom_site_fract_y
_atom_site_fract_z
_atom_site_occupancy
_atom_site_U_iso_or_equiv
_atom_site_type_symbol
_atom_site_attached_hydrogens
Na1 0.66667 0.33333 0.10500 1.00000 0.07380 Na 0
Na2 0.12770 0.25300 0.29400 0.67000 0.07380 Na 0
Ca2 0.12770 0.25300 0.29400 0.25000 0.07380 Ca 0
Al 0.07240 0.41230 0.75120 1.00000 0.01260 Al 0
Si 0.32700 0.40970 0.75000 1.00000 0.01260 Si 0
C1 0.00000 0.00000 0.59000 0.38000 0.07400 C 0
C2 0.00000 0.00000 0.83500 0.38000 0.07400 C 0
O1 0.20200 0.40970 0.66980 1.00000 0.02290 O 0
O2 0.10650 0.55930 0.74610 1.00000 0.02290 O 0
O3 0.01160 0.33710 0.02150 1.00000 0.02290 O 0
O4 0.31780 0.35900 0.06770 1.00000 0.02290 O 0
OC1 0.09010 0.10960 0.59000 0.38000 0.07400 O 0
OC2 0.04640 0.12630 0.83500 0.38000 0.07400 O 0
Wat 0.66667 0.33333 0.80300 0.03000 0.02500 O 2

loop_
_cod_changelog_entry_id
_cod_changelog_entry_author
_cod_changelog_entry_date
_cod_changelog_entry_text
1
;cod-tools version 3.8.0
Id: cif_guess_AMCSD_atom_types 9581 2023-05-17 12:35:41Z saulius
;
2023-05-18T11:37:53+03:00
;Derived atom types and hydrogen counts
from atom names that follow the AMCSD naming convention
(Wat == water, O-H == hydroxyl).
;

loop_
_cod_related_entry_id
_cod_related_entry_database
_cod_related_entry_code
1 AMCSD 0004173
